data_7214318
loop_
_publ_author_name
'Tedesco, Consiglia'
'Erra, Loredana'
'Izzo, Irene'
'De Riccardis, Francesco'

_publ_section_title
;
 Solid state assembly of cyclic \a-peptoids
;
_journal_issue 18
_journal_name_full CrystEngComm
_journal_page_first 3667
_journal_paper_doi 10.1039/c3ce42456a
_journal_volume 16
_journal_year 2014
_chemical_formula_moiety 'C36 H36 N4 O4'
_chemical_formula_sum 'C36 H36 N4 O4'
_chemical_formula_weight 588.69
_chemical_name_systematic
; 
 ? 
;
_space_group_IT_number 61
_symmetry_cell_setting orthorhombic
_symmetry_space_group_name_Hall '-P 2ac 2ab'
_symmetry_space_group_name_H-M 'P b c a'
_atom_sites_solution_hydrogens geom
_atom_sites_solution_primary direct
_atom_sites_solution_secondary difmap
_audit_creation_method SHELXL-97
_cell_angle_alpha 90.00
_cell_angle_beta 90.00
_cell_angle_gamma 90.00
_cell_formula_units_Z 4
_cell_length_a 10.899(3)
_cell_length_b 10.055(3)
_cell_length_c 27.255(7)
_cell_measurement_reflns_used 1927
_cell_measurement_temperature 291(2)
_cell_measurement_theta_max 44.3892
_cell_measurement_theta_min 1.6209
_cell_volume 2986.9(14)
_computing_structure_refinement SHELXL-97
_computing_structure_solution SIR2002
_diffrn_ambient_temperature 291(2)
_diffrn_detector_area_resol_mean 22.2222
_diffrn_measured_fraction_theta_full 0.953
_diffrn_measured_fraction_theta_max 0.953
_diffrn_measurement_device
;
Saturn944 (2x2 bin mode)
;
_diffrn_measurement_method dtprofit.ref
_diffrn_radiation_detector CCD
_diffrn_radiation_monochromator Confocal
_diffrn_radiation_source 'rotating anode'
_diffrn_radiation_type CuK\a
_diffrn_radiation_wavelength 1.54178
_diffrn_reflns_av_R_equivalents 0.0450
_diffrn_reflns_av_sigmaI/netI 0.0346
_diffrn_reflns_limit_h_max 12
_diffrn_reflns_limit_h_min -11
_diffrn_reflns_limit_k_max 11
_diffrn_reflns_limit_k_min -4
_diffrn_reflns_limit_l_max 16
_diffrn_reflns_limit_l_min -29
_diffrn_reflns_number 8920
_diffrn_reflns_reduction_process 'Lp corrections applied'
_diffrn_reflns_theta_full 62.24
_diffrn_reflns_theta_max 62.24
_diffrn_reflns_theta_min 5.20
_diffrn_source_current 20.0000
_diffrn_source_voltage 40.0000
_exptl_absorpt_coefficient_mu 0.692
_exptl_absorpt_correction_T_max 1.0000
_exptl_absorpt_correction_T_min 0.3280
_exptl_absorpt_correction_type multi-scan
_exptl_crystal_colour white
_exptl_crystal_density_diffrn 1.309
_exptl_crystal_density_method 'not measured'
_exptl_crystal_description prism
_exptl_crystal_F_000 1248
_exptl_crystal_size_max 0.306
_exptl_crystal_size_mid 0.304
_exptl_crystal_size_min 0.070
_refine_diff_density_max 0.233
_refine_diff_density_min -0.256
_refine_diff_density_rms 0.066
_refine_ls_extinction_coef 0.012(3)
_refine_ls_extinction_expression Fc^*^=kFc[1+0.001xFc^2^\l^3^/sin(2\q)]^-1/4^
_refine_ls_extinction_method SHELXL
_refine_ls_goodness_of_fit_ref 1.029
_refine_ls_hydrogen_treatment constr
_refine_ls_matrix_type full
_refine_ls_number_parameters 200
_refine_ls_number_reflns 2253
_refine_ls_number_restraints 0
_refine_ls_restrained_S_all 1.029
_refine_ls_R_factor_all 0.0730
_refine_ls_R_factor_gt 0.0586
_refine_ls_shift/su_max 0.001
_refine_ls_shift/su_mean 0.000
_refine_ls_structure_factor_coef Fsqd
_refine_ls_weighting_details 'calc w=1/[\s^2^(Fo^2^)+(0.1550P)^2^+0.9273P] where P=(Fo^2^+2Fc^2^)/3'
_refine_ls_weighting_scheme calc
_refine_ls_wR_factor_gt 0.1720
_refine_ls_wR_factor_ref 0.2208
_reflns_number_gt 1985
_reflns_number_total 2253
_reflns_threshold_expression >2sigma(I)
_cod_data_source_file c3ce42456a1.cif
_cod_data_source_block bca5
_cod_depositor_comments
;
The following automatic conversions were performed:

'_exptl_absorpt_correction_type' value 'Multi-scan' changed to
'multi-scan' according to
/usr/data/users/saulius/crontab/automatic-downloads/rss-feeds/RSC/lib/dictionaries/cif_core.dic
dictionary named 'cif_core.dic' version 2.4.2 from 2011-04-26.

Automatic conversion script
Id: cif_fix_values 2281 2013-09-26 08:29:07Z andrius 
;
_cod_database_code 7214318

loop_
_symmetry_equiv_pos_as_xyz
'x, y, z'
'-x+1/2, -y, z+1/2'
'x+1/2, -y+1/2, -z'
'-x, y+1/2, -z+1/2'
'-x, -y, -z'
'x-1/2, y, -z-1/2'
'-x-1/2, y-1/2, z'
'x, -y-1/2, z-1/2'

loop_
_atom_site_label
_atom_site_type_symbol
_atom_site_fract_x
_atom_site_fract_y
_atom_site_fract_z
_atom_site_U_iso_or_equiv
_atom_site_adp_type
_atom_site_occupancy
_atom_site_symmetry_multiplicity
_atom_site_calc_flag
_atom_site_refinement_flags
O1 O 0.45088(14) 0.18237(16) 0.52514(6) 0.0545(6) Uani 1 1 d .
N1 N 0.64100(17) 0.11765(19) 0.50055(7) 0.0487(6) Uani 1 1 d .
O2 O 0.73183(17) 0.1323(2) 0.38052(7) 0.0673(7) Uani 1 1 d .
N2 N 0.56817(17) 0.0089(2) 0.40283(7) 0.0510(6) Uani 1 1 d .
C1 C 0.5420(2) 0.1105(2) 0.53058(9) 0.0461(7) Uani 1 1 d .
C2 C 0.5461(2) 0.0042(2) 0.57029(9) 0.0483(7) Uani 1 1 d .
H2A H 0.5659 -0.0806 0.5553 0.058 Uiso 1 1 calc R
H2B H 0.6113 0.0256 0.5932 0.058 Uiso 1 1 calc R
C3 C 0.7531(2) 0.0395(3) 0.50813(9) 0.0547(7) Uani 1 1 d .
H3A H 0.8056 0.0509 0.4797 0.066 Uiso 1 1 calc R
H3B H 0.7307 -0.0538 0.5098 0.066 Uiso 1 1 calc R
C4 C 0.8268(2) 0.0736(2) 0.55365(9) 0.0505(7) Uani 1 1 d .
C5 C 0.9225(2) -0.0111(3) 0.56701(11) 0.0626(8) Uani 1 1 d .
H5 H 0.9404 -0.0847 0.5477 0.075 Uiso 1 1 calc R
C6 C 0.9907(3) 0.0133(3) 0.60854(13) 0.0774(10) Uani 1 1 d .
H6 H 1.0539 -0.0443 0.6172 0.093 Uiso 1 1 calc R
C7 C 0.9656(3) 0.1230(3) 0.63747(12) 0.0732(9) Uani 1 1 d .
H7 H 1.0116 0.1392 0.6656 0.088 Uiso 1 1 calc R
C8 C 0.8728(3) 0.2076(3) 0.62451(10) 0.0646(8) Uani 1 1 d .
H8 H 0.8557 0.2815 0.6439 0.077 Uiso 1 1 calc R
C9 C 0.8043(2) 0.1836(2) 0.58275(9) 0.0542(7) Uani 1 1 d .
H9 H 0.7420 0.2424 0.5741 0.065 Uiso 1 1 calc R
C10 C 0.6479(2) 0.1105(2) 0.40953(9) 0.0518(7) Uani 1 1 d .
C11 C 0.6369(2) 0.1962(2) 0.45537(9) 0.0538(7) Uani 1 1 d .
H11A H 0.7033 0.2604 0.4558 0.065 Uiso 1 1 calc R
H11B H 0.5602 0.2450 0.4542 0.065 Uiso 1 1 calc R
C12 C 0.5861(3) -0.0850(3) 0.36241(9) 0.0601(8) Uani 1 1 d .
H12A H 0.5721 -0.1746 0.3743 0.072 Uiso 1 1 calc R
H12B H 0.6703 -0.0795 0.3511 0.072 Uiso 1 1 calc R
C13 C 0.5013(2) -0.0578(3) 0.32001(10) 0.0619(8) Uani 1 1 d .
C14 C 0.5141(3) 0.0555(3) 0.29191(11) 0.0735(9) Uani 1 1 d .
H14 H 0.5772 0.1145 0.2991 0.088 Uiso 1 1 calc R
C15 C 0.4361(4) 0.0836(5) 0.25364(13) 0.0977(13) Uani 1 1 d .
H15 H 0.4469 0.1604 0.2351 0.117 Uiso 1 1 calc R
C16 C 0.3431(4) -0.0019(7) 0.24309(17) 0.126(2) Uani 1 1 d .
H16 H 0.2905 0.0172 0.2172 0.151 Uiso 1 1 calc R
C17 C 0.3257(4) -0.1145(7) 0.26965(17) 0.132(2) Uani 1 1 d .
H17 H 0.2619 -0.1722 0.2620 0.159 Uiso 1 1 calc R
C18 C 0.4053(4) -0.1427(5) 0.30880(14) 0.1037(13) Uani 1 1 d .
H18 H 0.3933 -0.2191 0.3274 0.124 Uiso 1 1 calc R

loop_
_atom_site_aniso_label
_atom_site_aniso_U_11
_atom_site_aniso_U_22
_atom_site_aniso_U_33
_atom_site_aniso_U_23
_atom_site_aniso_U_13
_atom_site_aniso_U_12
O1 0.0475(10) 0.0528(11) 0.0631(12) -0.0035(7) -0.0015(7) 0.0068(8)
N1 0.0415(11) 0.0530(13) 0.0516(12) -0.0011(9) -0.0009(8) 0.0006(8)
O2 0.0535(12) 0.0832(15) 0.0652(12) -0.0002(9) 0.0104(9) -0.0122(9)
N2 0.0454(12) 0.0553(13) 0.0522(12) -0.0045(9) 0.0015(8) -0.0039(9)
C1 0.0412(13) 0.0449(14) 0.0524(14) -0.0055(9) -0.0035(10) -0.0055(10)
C2 0.0431(13) 0.0496(14) 0.0521(14) -0.0027(10) -0.0005(10) -0.0017(10)
C3 0.0401(13) 0.0638(16) 0.0603(15) -0.0082(12) -0.0008(11) 0.0062(11)
C4 0.0379(13) 0.0532(15) 0.0604(15) 0.0079(11) -0.0024(10) -0.0047(10)
C5 0.0480(15) 0.0582(16) 0.0816(19) 0.0059(13) -0.0048(13) -0.0027(11)
C6 0.0556(17) 0.083(2) 0.094(2) 0.0258(18) -0.0211(16) 0.0008(15)
C7 0.0630(18) 0.084(2) 0.0726(19) 0.0126(16) -0.0229(15) -0.0169(16)
C8 0.0610(17) 0.0688(17) 0.0638(17) -0.0027(12) -0.0068(12) -0.0146(14)
C9 0.0439(13) 0.0507(15) 0.0680(17) 0.0004(11) -0.0039(11) -0.0041(10)
C10 0.0433(13) 0.0581(16) 0.0541(14) 0.0056(11) -0.0032(11) -0.0017(11)
C11 0.0515(15) 0.0491(15) 0.0609(16) 0.0018(11) -0.0001(11) -0.0080(11)
C12 0.0623(16) 0.0599(16) 0.0580(16) -0.0068(12) 0.0085(12) 0.0019(12)
C13 0.0532(15) 0.0766(19) 0.0559(16) -0.0201(13) 0.0071(12) -0.0028(13)
C14 0.0691(19) 0.085(2) 0.0663(19) -0.0054(15) -0.0016(14) 0.0118(15)
C15 0.096(3) 0.126(3) 0.070(2) -0.003(2) -0.0064(19) 0.035(2)
C16 0.074(3) 0.224(7) 0.078(3) -0.040(3) -0.015(2) 0.018(3)
C17 0.088(3) 0.214(6) 0.096(3) -0.031(4) -0.009(2) -0.055(4)
C18 0.097(3) 0.134(3) 0.080(2) -0.026(2) 0.004(2) -0.042(2)

loop_
_atom_type_symbol
_atom_type_description
_atom_type_scat_dispersion_real
_atom_type_scat_dispersion_imag
_atom_type_scat_source
C C 0.0181 0.0091 'International Tables Vol C Tables 4.2.6.8 and 6.1.1.4'
H H 0.0000 0.0000 'International Tables Vol C Tables 4.2.6.8 and 6.1.1.4'
N N 0.0311 0.0180 'International Tables Vol C Tables 4.2.6.8 and 6.1.1.4'
O O 0.0492 0.0322 'International Tables Vol C Tables 4.2.6.8 and 6.1.1.4'

loop_
_geom_angle_atom_site_label_1
_geom_angle_atom_site_label_2
_geom_angle_atom_site_label_3
_geom_angle
_geom_angle_site_symmetry_1
_geom_angle_site_symmetry_3
C1 N1 C11 120.8(2) . .
C1 N1 C3 123.3(2) . .
C11 N1 C3 115.66(19) . .
C10 N2 C2 123.5(2) . 5_656
C10 N2 C12 120.2(2) . .
C2 N2 C12 115.83(19) 5_656 .
O1 C1 N1 122.4(2) . .
O1 C1 C2 121.3(2) . .
N1 C1 C2 116.3(2) . .
N2 C2 C1 113.41(19) 5_656 .
N2 C2 H2A 108.9 5_656 .
C1 C2 H2A 108.9 . .
N2 C2 H2B 108.9 5_656 .
C1 C2 H2B 108.9 . .
H2A C2 H2B 107.7 . .
N1 C3 C4 115.7(2) . .
N1 C3 H3A 108.3 . .
C4 C3 H3A 108.3 . .
N1 C3 H3B 108.3 . .
C4 C3 H3B 108.3 . .
H3A C3 H3B 107.4 . .
C9 C4 C5 118.1(2) . .
C9 C4 C3 123.8(2) . .
C5 C4 C3 118.1(2) . .
C6 C5 C4 120.7(3) . .
C6 C5 H5 119.7 . .
C4 C5 H5 119.7 . .
C5 C6 C7 120.3(3) . .
C5 C6 H6 119.9 . .
C7 C6 H6 119.9 . .
C8 C7 C6 119.6(3) . .
C8 C7 H7 120.2 . .
C6 C7 H7 120.2 . .
C7 C8 C9 120.3(3) . .
C7 C8 H8 119.9 . .
C9 C8 H8 119.9 . .
C8 C9 C4 121.0(2) . .
C8 C9 H9 119.5 . .
C4 C9 H9 119.5 . .
O2 C10 N2 121.7(2) . .
O2 C10 C11 119.0(2) . .
N2 C10 C11 119.1(2) . .
N1 C11 C10 112.5(2) . .
N1 C11 H11A 109.1 . .
C10 C11 H11A 109.1 . .
N1 C11 H11B 109.1 . .
C10 C11 H11B 109.1 . .
H11A C11 H11B 107.8 . .
N2 C12 C13 112.3(2) . .
N2 C12 H12A 109.1 . .
C13 C12 H12A 109.1 . .
N2 C12 H12B 109.1 . .
C13 C12 H12B 109.1 . .
H12A C12 H12B 107.9 . .
C14 C13 C18 117.6(3) . .
C14 C13 C12 120.9(2) . .
C18 C13 C12 121.5(3) . .
C15 C14 C13 121.9(3) . .
C15 C14 H14 119.0 . .
C13 C14 H14 119.0 . .
C16 C15 C14 119.4(4) . .
C16 C15 H15 120.3 . .
C14 C15 H15 120.3 . .
C17 C16 C15 121.2(4) . .
C17 C16 H16 119.4 . .
C15 C16 H16 119.4 . .
C16 C17 C18 119.2(4) . .
C16 C17 H17 120.4 . .
C18 C17 H17 120.4 . .
C13 C18 C17 120.7(4) . .
C13 C18 H18 119.7 . .
C17 C18 H18 119.7 . .

loop_
_geom_bond_atom_site_label_1
_geom_bond_atom_site_label_2
_geom_bond_distance
_geom_bond_site_symmetry_2
O1 C1 1.237(3) .
N1 C1 1.356(3) .
N1 C11 1.463(3) .
N1 C3 1.468(3) .
O2 C10 1.229(3) .
N2 C10 1.353(3) .
N2 C2 1.451(3) 5_656
N2 C12 1.464(3) .
C1 C2 1.522(3) .
C2 N2 1.451(3) 5_656
C2 H2A 0.9700 .
C2 H2B 0.9700 .
C3 C4 1.517(3) .
C3 H3A 0.9700 .
C3 H3B 0.9700 .
C4 C9 1.383(4) .
C4 C5 1.395(4) .
C5 C6 1.376(4) .
C5 H5 0.9300 .
C6 C7 1.384(5) .
C6 H6 0.9300 .
C7 C8 1.368(4) .
C7 H7 0.9300 .
C8 C9 1.383(4) .
C8 H8 0.9300 .
C9 H9 0.9300 .
C10 C11 1.522(4) .
C11 H11A 0.9700 .
C11 H11B 0.9700 .
C12 C13 1.504(4) .
C12 H12A 0.9700 .
C12 H12B 0.9700 .
C13 C14 1.380(5) .
C13 C18 1.385(5) .
C14 C15 1.375(5) .
C14 H14 0.9300 .
C15 C16 1.360(7) .
C15 H15 0.9300 .
C16 C17 1.357(8) .
C16 H16 0.9300 .
C17 C18 1.404(6) .
C17 H17 0.9300 .
C18 H18 0.9300 .

loop_
_geom_torsion_atom_site_label_1
_geom_torsion_atom_site_label_2
_geom_torsion_atom_site_label_3
_geom_torsion_atom_site_label_4
_geom_torsion
_geom_torsion_site_symmetry_1
_geom_torsion_site_symmetry_4
C11 N1 C1 O1 -9.9(3) . .
C3 N1 C1 O1 176.0(2) . .
C11 N1 C1 C2 167.35(19) . .
C3 N1 C1 C2 -6.7(3) . .
O1 C1 C2 N2 4.4(3) . 5_656
N1 C1 C2 N2 -172.91(19) . 5_656
C1 N1 C3 C4 -66.6(3) . .
C11 N1 C3 C4 119.0(2) . .
N1 C3 C4 C9 -10.1(4) . .
N1 C3 C4 C5 169.7(2) . .
C9 C4 C5 C6 1.3(4) . .
C3 C4 C5 C6 -178.5(2) . .
C4 C5 C6 C7 -0.5(4) . .
C5 C6 C7 C8 -0.2(5) . .
C6 C7 C8 C9 0.0(4) . .
C7 C8 C9 C4 0.8(4) . .
C5 C4 C9 C8 -1.4(4) . .
C3 C4 C9 C8 178.4(2) . .
C2 N2 C10 O2 -166.5(2) 5_656 .
C12 N2 C10 O2 4.9(4) . .
C2 N2 C10 C11 16.3(3) 5_656 .
C12 N2 C10 C11 -172.3(2) . .
C1 N1 C11 C10 -114.7(2) . .
C3 N1 C11 C10 59.8(3) . .
O2 C10 C11 N1 -122.1(2) . .
N2 C10 C11 N1 55.2(3) . .
C10 N2 C12 C13 -102.3(3) . .
C2 N2 C12 C13 69.8(3) 5_656 .
N2 C12 C13 C14 68.1(3) . .
N2 C12 C13 C18 -109.6(3) . .
C18 C13 C14 C15 -0.9(5) . .
C12 C13 C14 C15 -178.6(3) . .
C13 C14 C15 C16 0.4(5) . .
C14 C15 C16 C17 0.0(6) . .
C15 C16 C17 C18 0.2(8) . .
C14 C13 C18 C17 1.1(5) . .
C12 C13 C18 C17 178.8(3) . .
C16 C17 C18 C13 -0.7(7) . .
